data_4075522
loop_
_publ_author_name
'Garc\'ia, Ana'
'G\'omez, Julio'
'Lalinde, Elena'
'Moreno, M. Teresa'

_publ_section_title
;
 Contrasting Thermal and Photochemical Intramolecular Coupling in
 Alkynylphosphine Platinum(II) Complexes
;
_journal_issue 16
_journal_name_full Organometallics
_journal_page_first 3926
_journal_paper_doi 10.1021/om060342z
_journal_volume 25
_journal_year 2006
_chemical_formula_sum 'C45 H27 Cl3 F10 P2 Pt'
_chemical_formula_weight 1121.05
_chemical_name_common ana156
_chemical_name_systematic
;
 ?
;
_space_group_IT_number 2
_symmetry_cell_setting triclinic
_symmetry_space_group_name_Hall '-P 1'
_symmetry_space_group_name_H-M 'P -1'
_atom_sites_solution_hydrogens geom
_atom_sites_solution_primary direct
_atom_sites_solution_secondary difmap
_cell_angle_alpha 73.6040(10)
_cell_angle_beta 83.7160(10)
_cell_angle_gamma 71.1300(10)
_cell_formula_units_Z 2
_cell_length_a 11.7815(2)
_cell_length_b 12.7708(3)
_cell_length_c 15.9553(4)
_cell_measurement_reflns_used 19424
_cell_measurement_temperature 293(2)
_cell_volume 2178.79(9)
_computing_cell_refinement 'HKL Scalepack (Otwinowski & Minor 1997)'
_computing_data_collection 'Collect (Nonius BV, 1997-2000)'
_computing_data_reduction 'HKL Denzo and Scalepack (Otwinowski & Minor 1997)'
_computing_structure_refinement 'SHELXL-97 (Sheldrick, 1997)'
_diffrn_ambient_temperature 293(2)
_diffrn_measured_fraction_theta_full 0.975
_diffrn_measured_fraction_theta_max 0.975
_diffrn_measurement_device '95mm CCD camera on \k-goniostat'
_diffrn_measurement_device_type KappaCCD
_diffrn_measurement_method CCD
_diffrn_orient_matrix_type 'by Nonius Collect from scalepack cell'
_diffrn_orient_matrix_UB_11 0.031437
_diffrn_orient_matrix_UB_12 0.0626301
_diffrn_orient_matrix_UB_13 -0.0367455
_diffrn_orient_matrix_UB_21 -0.0817276
_diffrn_orient_matrix_UB_22 0.0436262
_diffrn_orient_matrix_UB_23 -0.0242424
_diffrn_orient_matrix_UB_31 -0.0195351
_diffrn_orient_matrix_UB_32 0.0390982
_diffrn_orient_matrix_UB_33 0.0482912
_diffrn_radiation_monochromator graphite
_diffrn_radiation_type MoK\a
_diffrn_radiation_wavelength 0.71073
_diffrn_reflns_av_R_equivalents 0.0462
_diffrn_reflns_av_unetI/netI 0.0601
_diffrn_reflns_limit_h_max 15
_diffrn_reflns_limit_h_min -15
_diffrn_reflns_limit_k_max 16
_diffrn_reflns_limit_k_min -16
_diffrn_reflns_limit_l_max 20
_diffrn_reflns_limit_l_min -20
_diffrn_reflns_number 19790
_diffrn_reflns_theta_full 27.9
_diffrn_reflns_theta_max 27.9
_diffrn_reflns_theta_min 2.98
_exptl_absorpt_coefficient_mu 3.553
_exptl_absorpt_correction_T_max 0.6403
_exptl_absorpt_correction_T_min 0.5237
_exptl_absorpt_correction_type multi-scan
_exptl_absorpt_process_details
;
        [c.f. r.h. blessing, acta cryst. (1995), a51, 33-38]
;
_exptl_crystal_colour colourless
_exptl_crystal_density_diffrn 1.709
_exptl_crystal_density_method 'not measured'
_exptl_crystal_description block
_exptl_crystal_F_000 1092
_exptl_crystal_size_max 0.2
_exptl_crystal_size_mid 0.15
_exptl_crystal_size_min 0.1
_refine_diff_density_max 1.409
_refine_diff_density_min -1.231
_refine_diff_density_rms 0.113
_refine_ls_extinction_method none
_refine_ls_goodness_of_fit_ref 1.026
_refine_ls_hydrogen_treatment constr
_refine_ls_matrix_type full
_refine_ls_number_parameters 545
_refine_ls_number_reflns 10153
_refine_ls_number_restraints 3
_refine_ls_restrained_S_all 1.026
_refine_ls_R_factor_all 0.0676
_refine_ls_R_factor_gt 0.0485
_refine_ls_shift/su_max 0.002
_refine_ls_shift/su_mean 0
_refine_ls_structure_factor_coef Fsqd
_refine_ls_weighting_details 'calc w=1/[\s^2^(Fo^2^)+(0.0570P)^2^+3.6053P] where P=(Fo^2^+2Fc^2^)/3'
_refine_ls_weighting_scheme calc
_refine_ls_wR_factor_gt 0.1144
_refine_ls_wR_factor_ref 0.1261
_reflns_number_gt 8154
_reflns_number_total 10153
_reflns_threshold_expression >2sigma(I)
_cod_data_source_file om060342zrom20060418_065933.cif
_cod_data_source_block complex7.CHCl3
_cod_depositor_comments
;
The following automatic conversions were performed:

'_symmetry_cell_setting' value 'Triclinic' changed to 'triclinic'
according to /home/saulius/struct/CIF-dictionaries/cif_core.dic
dictionary named 'cif_core.dic' version 2.4.1 from 2010-06-29.

Automatic conversion script
Id: cif_fix_values 1715 2011-07-08 13:25:40Z adriana 
;
_cod_original_cell_volume 2178.79(8)
_cod_database_code 4075522

loop_
_symmetry_equiv_pos_as_xyz
'x, y, z'
'-x, -y, -z'

loop_
_atom_site_label
_atom_site_type_symbol
_atom_site_fract_x
_atom_site_fract_y
_atom_site_fract_z
_atom_site_U_iso_or_equiv
_atom_site_adp_type
_atom_site_occupancy
_atom_site_symmetry_multiplicity
_atom_site_calc_flag
_atom_site_refinement_flags
Pt1 Pt 0.551355(18) 0.679695(18) 0.736850(13) 0.04715(9) Uani 1 1 d .
P1 P 0.35408(13) 0.73021(13) 0.71455(9) 0.0469(3) Uani 1 1 d .
H1 H 0.3336 0.6604 0.7185 0.056 Uiso 1 1 calc R
P2 P 0.49721(13) 0.77972(13) 0.83998(9) 0.0470(3) Uani 1 1 d .
C1 C 0.2713(5) 0.7932(5) 0.8012(4) 0.0496(12) Uani 1 1 d .
C2 C 0.3329(5) 0.8203(5) 0.8537(4) 0.0514(13) Uani 1 1 d .
C3 C 0.1384(5) 0.8181(6) 0.8040(4) 0.0546(13) Uani 1 1 d .
C4 C 0.0635(6) 0.9166(7) 0.7525(5) 0.075(2) Uani 1 1 d .
H4 H 0.0963 0.9707 0.7157 0.09 Uiso 1 1 calc R
C5 C -0.0592(7) 0.9371(9) 0.7539(5) 0.088(3) Uani 1 1 d .
H5 H -0.1089 1.0052 0.7201 0.106 Uiso 1 1 calc R
C6 C -0.1068(7) 0.8542(10) 0.8069(6) 0.091(3) Uani 1 1 d .
H6 H -0.1887 0.865 0.8067 0.109 Uiso 1 1 calc R
C7 C -0.0339(7) 0.7572(9) 0.8591(7) 0.092(3) Uani 1 1 d .
H7 H -0.0665 0.703 0.896 0.111 Uiso 1 1 calc R
C8 C 0.0869(7) 0.7392(7) 0.8577(6) 0.077(2) Uani 1 1 d .
H8 H 0.1356 0.6724 0.8936 0.093 Uiso 1 1 calc R
C9 C 0.2685(6) 0.8892(9) 0.9148(5) 0.078(2) Uani 1 1 d .
C10 C 0.2385(10) 0.8399(14) 0.9992(6) 0.137(5) Uani 1 1 d .
H10 H 0.2606 0.7607 1.0218 0.164 Uiso 1 1 calc R
C11 C 0.1722(14) 0.915(2) 1.0502(10) 0.209(12) Uani 1 1 d .
H11 H 0.1564 0.8845 1.1088 0.251 Uiso 1 1 calc R
C12 C 0.1324(15) 1.027(3) 1.0180(18) 0.236(15) Uani 1 1 d .
H12 H 0.0805 1.0733 1.0507 0.284 Uiso 1 1 calc R
C13 C 0.1674(13) 1.0735(19) 0.9378(17) 0.205(11) Uani 1 1 d .
H13 H 0.1484 1.1528 0.9176 0.246 Uiso 1 1 calc R
C14 C 0.2314(9) 1.0056(10) 0.8842(10) 0.125(4) Uani 1 1 d .
H14 H 0.2493 1.0396 0.8268 0.15 Uiso 1 1 calc R
C15 C 0.2898(5) 0.8357(5) 0.6157(3) 0.0485(12) Uani 1 1 d .
C16 C 0.3197(7) 0.9351(7) 0.5901(5) 0.0721(19) Uani 1 1 d .
H16 H 0.3754 0.9451 0.6217 0.087 Uiso 1 1 calc R
C17 C 0.2681(8) 1.0212(7) 0.5175(5) 0.084(2) Uani 1 1 d .
H17 H 0.2897 1.0882 0.5 0.101 Uiso 1 1 calc R
C18 C 0.1858(8) 1.0068(8) 0.4723(5) 0.084(2) Uani 1 1 d .
H18 H 0.1509 1.0645 0.4237 0.101 Uiso 1 1 calc R
C19 C 0.1534(7) 0.9090(8) 0.4969(5) 0.078(2) Uani 1 1 d .
H19 H 0.0966 0.9003 0.4655 0.093 Uiso 1 1 calc R
C20 C 0.2057(6) 0.8225(6) 0.5693(4) 0.0623(15) Uani 1 1 d .
H20 H 0.184 0.7556 0.5864 0.075 Uiso 1 1 calc R
C21 C 0.5545(5) 0.7083(5) 0.9495(4) 0.0537(14) Uani 1 1 d .
C22 C 0.5009(6) 0.6342(6) 1.0063(4) 0.0671(17) Uani 1 1 d .
H22 H 0.4336 0.6231 0.9892 0.081 Uiso 1 1 calc R
C23 C 0.5475(7) 0.5754(7) 1.0898(5) 0.079(2) Uani 1 1 d .
H23 H 0.5102 0.5265 1.1284 0.095 Uiso 1 1 calc R
C24 C 0.6460(8) 0.5899(8) 1.1140(5) 0.089(3) Uani 1 1 d .
H24 H 0.6756 0.5523 1.1698 0.107 Uiso 1 1 calc R
C25 C 0.7037(8) 0.6607(8) 1.0559(6) 0.097(3) Uani 1 1 d .
H25 H 0.7741 0.6674 1.0718 0.116 Uiso 1 1 calc R
C26 C 0.6566(6) 0.7210(7) 0.9747(5) 0.076(2) Uani 1 1 d .
H26 H 0.6937 0.7706 0.9367 0.091 Uiso 1 1 calc R
C27 C 0.5305(5) 0.9156(5) 0.8119(4) 0.0495(12) Uani 1 1 d .
C28 C 0.5656(6) 0.9592(6) 0.7267(4) 0.0592(14) Uani 1 1 d .
H28 H 0.5771 0.9169 0.6859 0.071 Uiso 1 1 calc R
C29 C 0.5834(7) 1.0652(7) 0.7028(5) 0.0753(19) Uani 1 1 d .
H29 H 0.6034 1.0956 0.645 0.09 Uiso 1 1 calc R
C30 C 0.5722(9) 1.1260(7) 0.7623(6) 0.090(2) Uani 1 1 d .
H30 H 0.5877 1.196 0.7458 0.108 Uiso 1 1 calc R
C31 C 0.5377(9) 1.0837(7) 0.8470(6) 0.089(2) Uani 1 1 d .
H31 H 0.5279 1.1261 0.8875 0.107 Uiso 1 1 calc R
C32 C 0.5177(7) 0.9790(7) 0.8717(5) 0.0727(19) Uani 1 1 d .
H32 H 0.4953 0.9504 0.9293 0.087 Uiso 1 1 calc R
C33 C 0.5915(5) 0.5999(5) 0.6347(4) 0.0547(13) Uani 1 1 d .
C34 C 0.5912(6) 0.6619(6) 0.5498(4) 0.0652(16) Uiso 1 1 d .
C35 C 0.6170(7) 0.6134(8) 0.4793(5) 0.080(2) Uani 1 1 d .
C36 C 0.6446(8) 0.4972(8) 0.4951(6) 0.085(2) Uani 1 1 d .
C37 C 0.6445(8) 0.4321(7) 0.5777(6) 0.083(2) Uani 1 1 d .
C38 C 0.6198(7) 0.4837(7) 0.6473(5) 0.0712(18) Uani 1 1 d .
C39 C 0.7336(5) 0.6205(5) 0.7615(4) 0.0532(13) Uani 1 1 d .
C40 C 0.8163(6) 0.6627(6) 0.7055(4) 0.0614(15) Uani 1 1 d .
C41 C 0.9383(6) 0.6184(8) 0.7158(5) 0.077(2) Uani 1 1 d .
C42 C 0.9833(7) 0.5284(9) 0.7853(6) 0.089(2) Uani 1 1 d .
C43 C 0.9065(7) 0.4830(7) 0.8425(5) 0.083(2) Uani 1 1 d .
C44 C 0.7850(6) 0.5290(6) 0.8313(4) 0.0664(17) Uani 1 1 d .
F34 F 0.5641(4) 0.7774(4) 0.5294(3) 0.0850(12) Uani 1 1 d .
F35 F 0.6150(6) 0.6783(5) 0.3972(3) 0.120(2) Uani 1 1 d .
F36 F 0.6693(6) 0.4501(6) 0.4276(4) 0.130(2) Uani 1 1 d .
F37 F 0.6736(6) 0.3173(5) 0.5945(4) 0.127(2) Uani 1 1 d .
F38 F 0.6215(5) 0.4135(4) 0.7284(3) 0.0987(15) Uani 1 1 d .
F40 F 0.7755(4) 0.7517(4) 0.6349(3) 0.0851(13) Uani 1 1 d .
F41 F 1.0118(4) 0.6654(6) 0.6583(4) 0.120(2) Uani 1 1 d .
F42 F 1.1022(4) 0.4842(7) 0.7965(4) 0.141(3) Uani 1 1 d .
F43 F 0.9502(5) 0.3945(5) 0.9131(4) 0.126(2) Uani 1 1 d .
F44 F 0.7146(4) 0.4802(4) 0.8911(3) 0.0900(14) Uani 1 1 d .
C45 C 0.986(2) 0.365(2) 0.6257(14) 0.47(4) Uani 1 1 d D
H45 H 0.9448 0.4479 0.6108 0.567 Uiso 1 1 calc R
Cl1 Cl 0.9354(9) 0.2654(11) 0.7098(8) 0.356(5) Uani 1 1 d D
Cl2 Cl 1.1360(15) 0.303(2) 0.6579(12) 0.588(15) Uani 1 1 d D
Cl3 Cl 1.019(2) 0.2879(19) 0.5530(10) 0.556(13) Uani 1 1 d D

loop_
_atom_site_aniso_label
_atom_site_aniso_U_11
_atom_site_aniso_U_22
_atom_site_aniso_U_33
_atom_site_aniso_U_23
_atom_site_aniso_U_13
_atom_site_aniso_U_12
Pt1 0.04289(12) 0.04328(12) 0.04964(13) -0.00586(8) -0.00290(8) -0.01051(8)
P1 0.0460(7) 0.0455(7) 0.0475(7) -0.0080(6) -0.0042(6) -0.0143(6)
P2 0.0432(7) 0.0497(8) 0.0454(7) -0.0063(6) -0.0051(6) -0.0145(6)
C1 0.041(3) 0.055(3) 0.049(3) -0.006(2) -0.006(2) -0.016(2)
C2 0.043(3) 0.062(4) 0.048(3) -0.014(3) -0.002(2) -0.014(3)
C3 0.047(3) 0.067(4) 0.049(3) -0.018(3) -0.004(2) -0.015(3)
C4 0.053(4) 0.093(6) 0.066(4) -0.015(4) -0.001(3) -0.010(4)
C5 0.054(4) 0.121(7) 0.068(4) -0.020(5) -0.015(3) 0.002(4)
C6 0.048(4) 0.134(8) 0.102(6) -0.055(6) 0.000(4) -0.022(5)
C7 0.062(5) 0.103(7) 0.126(7) -0.042(6) 0.020(5) -0.041(5)
C8 0.061(4) 0.070(5) 0.101(6) -0.022(4) 0.006(4) -0.023(4)
C9 0.047(3) 0.120(7) 0.078(5) -0.053(5) -0.001(3) -0.017(4)
C10 0.099(7) 0.213(14) 0.078(6) -0.064(8) 0.007(5) -0.001(8)
C11 0.116(11) 0.36(3) 0.115(10) -0.137(16) 0.003(8) 0.034(15)
C12 0.103(11) 0.39(4) 0.27(2) -0.28(3) -0.025(13) 0.033(15)
C13 0.109(10) 0.23(2) 0.35(3) -0.24(2) 0.015(14) -0.024(11)
C14 0.092(7) 0.104(8) 0.206(13) -0.102(9) 0.010(7) -0.018(6)
C15 0.046(3) 0.054(3) 0.044(3) -0.011(2) -0.004(2) -0.012(2)
C16 0.068(4) 0.075(5) 0.070(4) 0.006(3) -0.025(3) -0.032(4)
C17 0.091(5) 0.076(5) 0.074(5) 0.013(4) -0.021(4) -0.034(4)
C18 0.093(6) 0.086(6) 0.064(4) 0.007(4) -0.023(4) -0.030(5)
C19 0.072(4) 0.093(6) 0.069(4) -0.022(4) -0.026(3) -0.016(4)
C20 0.060(4) 0.065(4) 0.067(4) -0.022(3) -0.008(3) -0.019(3)
C21 0.047(3) 0.059(4) 0.050(3) 0.001(3) -0.009(2) -0.018(3)
C22 0.073(4) 0.073(4) 0.056(3) 0.000(3) -0.012(3) -0.036(4)
C23 0.081(5) 0.078(5) 0.067(4) 0.013(4) -0.007(4) -0.037(4)
C24 0.091(6) 0.102(6) 0.064(4) 0.014(4) -0.029(4) -0.038(5)
C25 0.081(5) 0.113(7) 0.090(5) 0.023(5) -0.046(4) -0.050(5)
C26 0.065(4) 0.081(5) 0.072(4) 0.015(4) -0.016(3) -0.037(4)
C27 0.047(3) 0.048(3) 0.048(3) -0.007(2) -0.007(2) -0.009(2)
C28 0.061(4) 0.056(4) 0.058(3) -0.007(3) -0.008(3) -0.018(3)
C29 0.088(5) 0.066(4) 0.068(4) -0.003(3) 0.003(4) -0.033(4)
C30 0.114(7) 0.056(4) 0.098(6) -0.008(4) -0.004(5) -0.035(4)
C31 0.123(7) 0.070(5) 0.088(5) -0.030(4) -0.006(5) -0.037(5)
C32 0.095(5) 0.072(5) 0.061(4) -0.015(3) 0.002(4) -0.042(4)
C33 0.050(3) 0.055(3) 0.059(3) -0.018(3) 0.004(3) -0.015(3)
C35 0.083(5) 0.088(6) 0.064(4) -0.021(4) -0.003(4) -0.018(4)
C36 0.083(5) 0.094(6) 0.082(5) -0.049(5) 0.007(4) -0.011(5)
C37 0.092(6) 0.063(5) 0.101(6) -0.038(4) 0.014(5) -0.024(4)
C38 0.068(4) 0.064(4) 0.081(5) -0.020(4) 0.013(4) -0.023(3)
C39 0.039(3) 0.052(3) 0.061(3) -0.009(3) -0.009(2) -0.006(2)
C40 0.059(4) 0.062(4) 0.061(4) -0.009(3) -0.003(3) -0.022(3)
C41 0.054(4) 0.098(6) 0.085(5) -0.021(4) 0.003(4) -0.032(4)
C42 0.048(4) 0.106(7) 0.101(6) -0.020(5) -0.016(4) -0.009(4)
C43 0.064(4) 0.077(5) 0.086(5) 0.008(4) -0.026(4) -0.011(4)
C44 0.060(4) 0.062(4) 0.062(4) 0.000(3) -0.004(3) -0.011(3)
F34 0.110(3) 0.062(3) 0.068(2) -0.0073(19) 0.001(2) -0.016(2)
F35 0.153(5) 0.127(5) 0.060(3) -0.019(3) -0.003(3) -0.019(4)
F36 0.159(6) 0.137(5) 0.113(4) -0.085(4) 0.012(4) -0.030(4)
F37 0.171(6) 0.069(3) 0.152(5) -0.055(3) 0.034(4) -0.039(4)
F38 0.137(4) 0.056(3) 0.090(3) -0.010(2) 0.020(3) -0.027(3)
F40 0.071(2) 0.086(3) 0.079(3) 0.015(2) -0.002(2) -0.030(2)
F41 0.069(3) 0.155(5) 0.127(4) -0.008(4) 0.018(3) -0.054(3)
F42 0.050(3) 0.181(7) 0.159(5) -0.012(5) -0.030(3) -0.012(3)
F43 0.086(3) 0.120(5) 0.118(4) 0.029(3) -0.044(3) 0.001(3)
F44 0.070(3) 0.080(3) 0.090(3) 0.023(2) -0.006(2) -0.022(2)
C45 0.37(4) 0.84(10) 0.59(7) -0.58(7) 0.24(5) -0.44(6)
Cl1 0.288(10) 0.394(14) 0.375(12) -0.056(11) 0.037(9) -0.140(10)
Cl2 0.414(19) 0.98(4) 0.62(3) -0.40(3) 0.142(18) -0.45(3)
Cl3 0.81(3) 0.69(3) 0.393(16) -0.34(2) 0.173(19) -0.41(3)

loop_
_atom_type_symbol
_atom_type_description
_atom_type_scat_dispersion_real
_atom_type_scat_dispersion_imag
_atom_type_scat_source
C C 0.0033 0.0016 'International Tables Vol C Tables 4.2.6.8 and 6.1.1.4'
H H 0 0 'International Tables Vol C Tables 4.2.6.8 and 6.1.1.4'
Cl Cl 0.1484 0.1585 'International Tables Vol C Tables 4.2.6.8 and 6.1.1.4'
F F 0.0171 0.0103 'International Tables Vol C Tables 4.2.6.8 and 6.1.1.4'
P P 0.1023 0.0942 'International Tables Vol C Tables 4.2.6.8 and 6.1.1.4'
Pt Pt -1.7033 8.3905 'International Tables Vol C Tables 4.2.6.8 and 6.1.1.4'

loop_
_geom_angle_atom_site_label_1
_geom_angle_atom_site_label_2
_geom_angle_atom_site_label_3
_geom_angle
C39 Pt1 C33 87.5(2)
C39 Pt1 P1 175.73(17)
C33 Pt1 P1 91.35(17)
C39 Pt1 P2 96.01(18)
C33 Pt1 P2 175.12(18)
P1 Pt1 P2 85.44(5)
C15 P1 C1 103.3(3)
C15 P1 Pt1 119.99(19)
C1 P1 Pt1 109.14(18)
C15 P1 H1 108
C1 P1 H1 108
Pt1 P1 H1 108
C21 P2 C27 104.4(3)
C21 P2 C2 105.1(3)
C27 P2 C2 104.3(3)
C21 P2 Pt1 118.2(2)
C27 P2 Pt1 115.40(19)
C2 P2 Pt1 108.18(19)
C2 C1 C3 125.0(5)
C2 C1 P1 118.0(4)
C3 C1 P1 116.9(4)
C1 C2 C9 120.2(5)
C1 C2 P2 117.8(4)
C9 C2 P2 121.8(4)
C4 C3 C8 117.7(6)
C4 C3 C1 122.3(6)
C8 C3 C1 119.9(6)
C3 C4 C5 121.7(8)
C3 C4 H4 119.2
C5 C4 H4 119.2
C4 C5 C6 118.7(8)
C4 C5 H5 120.6
C6 C5 H5 120.6
C7 C6 C5 120.1(7)
C7 C6 H6 119.9
C5 C6 H6 119.9
C6 C7 C8 120.2(8)
C6 C7 H7 119.9
C8 C7 H7 119.9
C7 C8 C3 121.5(8)
C7 C8 H8 119.3
C3 C8 H8 119.3
C14 C9 C10 119.2(10)
C14 C9 C2 118.3(9)
C10 C9 C2 122.4(9)
C9 C10 C11 117.0(16)
C9 C10 H10 121.5
C11 C10 H10 121.5
C12 C11 C10 122.6(19)
C12 C11 H11 118.7
C10 C11 H11 118.7
C11 C12 C13 119.2(14)
C11 C12 H12 120.4
C13 C12 H12 120.4
C12 C13 C14 121(2)
C12 C13 H13 119.5
C14 C13 H13 119.5
C9 C14 C13 120.5(16)
C9 C14 H14 119.8
C13 C14 H14 119.8
C16 C15 C20 119.1(6)
C16 C15 P1 118.6(4)
C20 C15 P1 122.1(5)
C15 C16 C17 120.9(7)
C15 C16 H16 119.6
C17 C16 H16 119.6
C18 C17 C16 119.3(7)
C18 C17 H17 120.3
C16 C17 H17 120.3
C17 C18 C19 121.1(7)
C17 C18 H18 119.5
C19 C18 H18 119.5
C18 C19 C20 119.5(7)
C18 C19 H19 120.2
C20 C19 H19 120.2
C15 C20 C19 120.1(7)
C15 C20 H20 120
C19 C20 H20 120
C22 C21 C26 119.2(6)
C22 C21 P2 119.9(5)
C26 C21 P2 120.8(5)
C21 C22 C23 120.2(6)
C21 C22 H22 119.9
C23 C22 H22 119.9
C24 C23 C22 120.0(7)
C24 C23 H23 120
C22 C23 H23 120
C23 C24 C25 120.3(7)
C23 C24 H24 119.9
C25 C24 H24 119.9
C26 C25 C24 120.0(7)
C26 C25 H25 120
C24 C25 H25 120
C25 C26 C21 120.3(6)
C25 C26 H26 119.8
C21 C26 H26 119.8
C32 C27 C28 118.7(6)
C32 C27 P2 122.3(5)
C28 C27 P2 118.9(5)
C29 C28 C27 119.8(6)
C29 C28 H28 120.1
C27 C28 H28 120.1
C30 C29 C28 120.9(7)
C30 C29 H29 119.5
C28 C29 H29 119.5
C29 C30 C31 119.8(7)
C29 C30 H30 120.1
C31 C30 H30 120.1
C32 C31 C30 120.0(7)
C32 C31 H31 120
C30 C31 H31 120
C31 C32 C27 120.6(7)
C31 C32 H32 119.7
C27 C32 H32 119.7
C34 C33 C38 115.3(6)
C34 C33 Pt1 121.2(5)
C38 C33 Pt1 123.5(5)
F34 C34 C33 120.5(6)
F34 C34 C35 115.8(6)
C33 C34 C35 123.7(7)
F35 C35 C36 119.9(7)
F35 C35 C34 121.2(8)
C36 C35 C34 118.9(7)
F36 C36 C37 121.0(9)
F36 C36 C35 119.1(8)
C37 C36 C35 119.9(7)
C36 C37 F37 120.6(7)
C36 C37 C38 119.7(7)
F37 C37 C38 119.6(8)
F38 C38 C33 120.8(6)
F38 C38 C37 116.7(7)
C33 C38 C37 122.5(7)
C40 C39 C44 113.7(5)
C40 C39 Pt1 122.7(4)
C44 C39 Pt1 123.3(5)
F40 C40 C41 117.3(6)
F40 C40 C39 118.5(6)
C41 C40 C39 124.2(6)
F41 C41 C42 120.6(7)
F41 C41 C40 120.0(7)
C42 C41 C40 119.3(7)
F42 C42 C43 120.6(8)
F42 C42 C41 120.2(8)
C43 C42 C41 119.2(7)
C42 C43 F43 119.8(7)
C42 C43 C44 120.4(7)
F43 C43 C44 119.7(7)
F44 C44 C43 117.0(6)
F44 C44 C39 119.9(6)
C43 C44 C39 123.1(6)
Cl3 C45 Cl2 87.7(13)
Cl3 C45 Cl1 96.4(12)
Cl2 C45 Cl1 93.6(12)
Cl3 C45 H45 123.4
Cl2 C45 H45 123.4
Cl1 C45 H45 123.4
C45 Cl2 Cl3 44.5(7)
C45 Cl3 Cl2 47.8(8)

loop_
_geom_bond_atom_site_label_1
_geom_bond_atom_site_label_2
_geom_bond_distance
Pt1 C39 2.074(5)
Pt1 C33 2.092(6)
Pt1 P1 2.2419(14)
Pt1 P2 2.2751(15)
P1 C15 1.810(6)
P1 C1 1.826(6)
P1 H1 0.98
P2 C21 1.817(6)
P2 C27 1.825(6)
P2 C2 1.840(6)
C1 C2 1.345(8)
C1 C3 1.491(8)
C2 C9 1.481(9)
C3 C4 1.376(10)
C3 C8 1.383(10)
C4 C5 1.382(10)
C4 H4 0.93
C5 C6 1.388(13)
C5 H5 0.93
C6 C7 1.362(13)
C6 H6 0.93
C7 C8 1.365(10)
C7 H7 0.93
C8 H8 0.93
C9 C14 1.362(15)
C9 C10 1.377(14)
C10 C11 1.421(19)
C10 H10 0.93
C11 C12 1.31(4)
C11 H11 0.93
C12 C13 1.33(4)
C12 H12 0.93
C13 C14 1.381(17)
C13 H13 0.93
C14 H14 0.93
C15 C16 1.366(9)
C15 C20 1.377(8)
C16 C17 1.387(10)
C16 H16 0.93
C17 C18 1.356(11)
C17 H17 0.93
C18 C19 1.363(11)
C18 H18 0.93
C19 C20 1.389(10)
C19 H19 0.93
C20 H20 0.93
C21 C22 1.375(8)
C21 C26 1.379(9)
C22 C23 1.403(9)
C22 H22 0.93
C23 C24 1.345(11)
C23 H23 0.93
C24 C25 1.386(11)
C24 H24 0.93
C25 C26 1.378(10)
C25 H25 0.93
C26 H26 0.93
C27 C32 1.384(9)
C27 C28 1.389(8)
C28 C29 1.377(9)
C28 H28 0.93
C29 C30 1.358(11)
C29 H29 0.93
C30 C31 1.376(11)
C30 H30 0.93
C31 C32 1.373(10)
C31 H31 0.93
C32 H32 0.93
C33 C34 1.363(9)
C33 C38 1.370(9)
C34 F34 1.353(8)
C34 C35 1.393(10)
C35 F35 1.335(9)
C35 C36 1.366(12)
C36 F36 1.337(8)
C36 C37 1.345(12)
C37 F37 1.346(9)
C37 C38 1.404(11)
C38 F38 1.349(9)
C39 C40 1.384(9)
C39 C44 1.388(8)
C40 F40 1.354(8)
C40 C41 1.373(10)
C41 F41 1.343(8)
C41 C42 1.360(12)
C42 F42 1.341(9)
C42 C43 1.358(12)
C43 F43 1.358(9)
C43 C44 1.371(10)
C44 F44 1.346(8)
C45 Cl3 1.663(16)
C45 Cl2 1.757(18)
C45 Cl1 1.766(18)
C45 H45 0.98
Cl2 Cl3 2.37(2)
